data_4132925
loop_
_publ_author_name
'Pang, Jiandong'
'Yuan, Shuai'
'Qin, Junsheng'
'Wu, Mingyan'
'Lollar, Christina T.'
'Li, Jialuo'
'Huang, Ning'
'Li, Bao'
'Zhang, Peng'
'Zhou, Hong-Cai'

_publ_section_title
;
 Enhancing Pore-Environment Complexity Using a Trapezoidal Linker: Toward
 Stepwise Assembly of Multivariate Quinary Metal-Organic Frameworks.
;
_journal_issue 39
_journal_name_full 'Journal of the American Chemical Society'
_journal_page_first 12328
_journal_page_last 12332
_journal_paper_doi 10.1021/jacs.8b07411
_journal_volume 140
_journal_year 2018
_chemical_formula_moiety '0.25(C216 H112 O72 Zr12)'
_chemical_formula_sum 'C54 H30 O18 Zr3'
_chemical_formula_weight 1240.44
_space_group_crystal_system orthorhombic
_space_group_IT_number 65
_space_group_name_Hall '-C 2 2'
_space_group_name_H-M_alt 'C m m m'
_atom_sites_solution_hydrogens geom
_atom_sites_solution_primary direct
_audit_creation_date 2018-06-19
_audit_creation_method
;
Olex2 1.2
(compiled 2018.05.29 svn.r3508 for OlexSys, GUI svn.r5506)
;
_cell_angle_alpha 90
_cell_angle_beta 90
_cell_angle_gamma 90
_cell_formula_units_Z 4
_cell_length_a 23.1663(6)
_cell_length_b 34.0796(8)
_cell_length_c 14.9174(4)
_cell_measurement_reflns_used 9890
_cell_measurement_temperature 100(2)
_cell_measurement_theta_max 66.632
_cell_measurement_theta_min 3.756
_cell_volume 11777.3(5)
_computing_cell_refinement 'SAINT v8.37A (Bruker, 2015)'
_computing_data_reduction 'SAINT v8.37A (Bruker, 2015)'
_computing_molecular_graphics 'Olex2 (Dolomanov et al., 2009)'
_computing_publication_material 'Olex2 (Dolomanov et al., 2009)'
_computing_structure_refinement 'XL (Sheldrick, 2008)'
_computing_structure_solution 'XS (Sheldrick, 2008)'
_diffrn_ambient_temperature 100.01
_diffrn_detector 'Bruker APEX2 area detector'
_diffrn_detector_area_resol_mean 7.9
_diffrn_detector_type 'CCD area detector'
_diffrn_measured_fraction_theta_full 0.977
_diffrn_measured_fraction_theta_max 0.977
_diffrn_measurement_device 'three-circle diffractometer'
_diffrn_measurement_device_type 'Bruker SMART APEX2 area detector'
_diffrn_measurement_method '\w and \f scans'
_diffrn_radiation_monochromator 'mirror optics'
_diffrn_radiation_probe x-ray
_diffrn_radiation_type CuK\a
_diffrn_radiation_wavelength 1.54184
_diffrn_reflns_av_R_equivalents 0.0396
_diffrn_reflns_av_unetI/netI 0.0340
_diffrn_reflns_Laue_measured_fraction_full 0.977
_diffrn_reflns_Laue_measured_fraction_max 0.977
_diffrn_reflns_limit_h_max 27
_diffrn_reflns_limit_h_min -13
_diffrn_reflns_limit_k_max 38
_diffrn_reflns_limit_k_min -40
_diffrn_reflns_limit_l_max 17
_diffrn_reflns_limit_l_min -13
_diffrn_reflns_number 29355
_diffrn_reflns_point_group_measured_fraction_full 0.977
_diffrn_reflns_point_group_measured_fraction_max 0.977
_diffrn_reflns_theta_full 66.767
_diffrn_reflns_theta_max 66.767
_diffrn_reflns_theta_min 3.755
_diffrn_source 'microfocus sealed X-ray tube'
_diffrn_source_type 'Incoatec I\ms'
_exptl_absorpt_coefficient_mu 2.420
_exptl_absorpt_correction_T_max 0.7528
_exptl_absorpt_correction_T_min 0.6279
_exptl_absorpt_correction_type multi-scan
_exptl_crystal_colour yellow
_exptl_crystal_colour_primary yellow
_exptl_crystal_density_diffrn 0.700
_exptl_crystal_description block
_exptl_crystal_F_000 2472
_exptl_crystal_size_max 0.1
_exptl_crystal_size_mid 0.1
_exptl_crystal_size_min 0.1
_refine_diff_density_max 5.232
_refine_diff_density_min -0.997
_refine_diff_density_rms 0.143
_refine_ls_extinction_method none
_refine_ls_goodness_of_fit_ref 1.073
_refine_ls_hydrogen_treatment constr
_refine_ls_matrix_type full
_refine_ls_number_parameters 181
_refine_ls_number_reflns 5564
_refine_ls_number_restraints 45
_refine_ls_restrained_S_all 1.090
_refine_ls_R_factor_all 0.0800
_refine_ls_R_factor_gt 0.0716
_refine_ls_shift/su_max 0.000
_refine_ls_shift/su_mean 0.000
_refine_ls_structure_factor_coef Fsqd
_refine_ls_weighting_details 'w=1/[\s^2^(Fo^2^)+(0.1499P)^2^+30.3834P] where P=(Fo^2^+2Fc^2^)/3'
_refine_ls_weighting_scheme calc
_refine_ls_wR_factor_gt 0.2090
_refine_ls_wR_factor_ref 0.2177
_reflns_Friedel_coverage 0.000
_reflns_number_gt 4561
_reflns_number_total 5564
_reflns_threshold_expression 'I > 2\s(I)'
_cod_data_source_file ja8b07411_si_002.cif
_cod_data_source_block PCN-606-BDC-TPDC
_cod_database_code 4132925
_shelx_shelxl_version_number 2014/7
_shelx_space_group_comment
;
The symmetry employed for this shelxl refinement is uniquely defined
by the following loop, which should always be used as a source of
symmetry information in preference to the above space-group names.
They are only intended as comments.
;
_shelx_estimated_absorpt_t_max 0.794
_shelx_estimated_absorpt_t_min 0.794
_olex2_refinement_description
;
1. Fixed Uiso
 At 1.2 times of:
  All C(H) groups
 At 1.5 times of:
  All O(H) groups
2. Restrained distances
 C20-C21_$2
 1.39 with sigma of 0.02
 C20-C21_$1
 2.4 with sigma of 0.02
 C20-C20_$1
 2.8 with sigma of 0.02
 C19-C17 \\sim C17-C17_$3 \\sim C19_$3-C17_$3 \\sim C19_$3-C17_$4 \\sim
C17_$5-C17_$4 \\sim C19-
 C17_$5
 with sigma of 0.02
3. Restrained planarity
 C21, C21, C20, C21, C21, C20
 with sigma of 0.1
4. Uiso/Uaniso restraints and constraints
Uanis(C18) \\sim Ueq: with sigma of 0.01 and sigma for terminal atoms of 0.02
Uanis(C20) \\sim Ueq: with sigma of 0.02 and sigma for terminal atoms of 0.04
Uanis(C21) \\sim Ueq, Uanis(C21) \\sim Ueq, Uanis(C21) \\sim Ueq, Uanis(C21)
\\sim Ueq: with sigma of 0.01 and sigma for terminal atoms of 0.02
Uanis(C17) \\sim Ueq: with sigma of 0.02 and sigma for terminal atoms of 0.04
Uanis(C21) = Uanis(C20) = Uanis(C10) = Uanis(C11) = Uanis(C8) = Uanis(C15)
5. Others
 Fixed Sof: H3(0.5) C21(0.5)
6.a Aromatic/amide H refined with riding coordinates:
 C3(H3a), C5(H5), C9(H9), C10(H10), C11(H11), C12(H12), C16(H16), C17(H17)
6.b Idealised tetrahedral OH refined as rotating group:
 O3(H3)
;
_olex2_submission_special_instructions 'No special instructions were received'

loop_
_space_group_symop_operation_xyz
'x, y, z'
'-x, -y, z'
'x, -y, -z'
'-x, y, -z'
'x+1/2, y+1/2, z'
'-x+1/2, -y+1/2, z'
'x+1/2, -y+1/2, -z'
'-x+1/2, y+1/2, -z'
'-x, -y, -z'
'x, y, -z'
'-x, y, z'
'x, -y, z'
'-x+1/2, -y+1/2, -z'
'x+1/2, y+1/2, -z'
'-x+1/2, y+1/2, z'
'x+1/2, -y+1/2, z'

loop_
_atom_site_label
_atom_site_type_symbol
_atom_site_fract_x
_atom_site_fract_y
_atom_site_fract_z
_atom_site_U_iso_or_equiv
_atom_site_adp_type
_atom_site_occupancy
_atom_site_site_symmetry_order
_atom_site_calc_flag
_atom_site_refinement_flags_posn
_atom_site_refinement_flags_adp
_atom_site_refinement_flags_occupancy
Zr1 Zr 0.5000 0.07210(2) 0.5000 0.0243(2) Uani 1 4 d S T P
Zr2 Zr 0.42410(2) 0.0000 0.38221(3) 0.0235(2) Uani 1 2 d S T P
O7 O 0.4261(3) 0.03537(16) 0.5000 0.065(2) Uani 1 2 d S T P
O6 O 0.5000 0.03540(16) 0.3801(4) 0.065(2) Uani 1 2 d S T P
O2 O 0.44296(16) 0.10475(9) 0.4109(2) 0.0425(8) Uani 1 1 d . . .
O4 O 0.3323(2) 0.0000 0.4214(4) 0.0515(13) Uani 1 2 d S T P
O1 O 0.39150(17) 0.05832(10) 0.3341(3) 0.0541(10) Uani 1 1 d . . .
C1 C 0.3698(3) 0.12591(17) 0.3126(4) 0.0630(17) Uani 1 1 d . . .
C2 C 0.4049(3) 0.09327(16) 0.3560(4) 0.0502(14) Uani 1 1 d . . .
O3 O 0.2500 0.2500 0.3271(5) 0.140(5) Uani 1 2 d S T P
H3 H 0.2284 0.2320 0.3459 0.210 Uiso 0.5 1 calc GR . .
C3 C 0.3297(3) 0.11819(19) 0.2506(5) 0.082(2) Uani 1 1 d . . .
H3A H 0.3227 0.0918 0.2333 0.098 Uiso 1 1 calc R . .
C4 C 0.3077(4) 0.0000 0.5000 0.051(3) Uani 1 4 d S T P
C5 C 0.3794(4) 0.16426(18) 0.3397(5) 0.088(3) Uani 1 1 d . . .
H5 H 0.4083 0.1704 0.3826 0.106 Uiso 1 1 calc R . .
C6 C 0.2738(4) 0.2184(2) 0.1919(5) 0.101(3) Uani 1 1 d . . .
C7 C 0.2500 0.2500 0.0481(6) 0.101(5) Uani 1 2 d S T P
C8 C 0.2450(7) 0.0000 0.5000 0.119(2) Uani 1 4 d S T P
C9 C 0.2738(5) 0.2190(2) 0.0974(5) 0.120(4) Uani 1 1 d . . .
H9 H 0.2907 0.1976 0.0660 0.144 Uiso 1 1 calc R . .
C10 C 0.1577(5) 0.0000 0.4225(10) 0.119(2) Uani 1 2 d S T P
H10 H 0.1376 0.0000 0.3669 0.143 Uiso 1 2 calc RS T P
C11 C 0.2127(5) 0.0000 0.4222(10) 0.119(2) Uani 1 2 d S T P
H11 H 0.2323 0.0000 0.3662 0.143 Uiso 1 2 calc RS T P
C12 C 0.3452(5) 0.1936(2) 0.3019(6) 0.112(4) Uani 1 1 d . . .
H12 H 0.3492 0.2197 0.3233 0.134 Uiso 1 1 calc R . .
C13 C 0.3074(4) 0.18649(19) 0.2374(4) 0.086(3) Uani 1 1 d . . .
C14 C 0.2500 0.2500 0.2369(7) 0.092(4) Uani 1 2 d S T P
C15 C 0.1268(7) 0.0000 0.5000 0.119(2) Uani 1 4 d S T P
C16 C 0.2974(4) 0.1488(2) 0.2104(5) 0.101(3) Uani 1 1 d . . .
H16 H 0.2694 0.1432 0.1656 0.122 Uiso 1 1 calc R . .
C17 C 0.4454(9) 0.0000 0.0487(6) 0.188(8) Uani 1 2 d DS TU P
H17 H 0.4103 0.0000 0.0817 0.226 Uiso 1 2 calc RS T P
C18 C 0.5000 0.0000 0.203(3) 0.202(14) Uani 1 4 d S TU P
C19 C 0.5000 0.0000 0.0932(14) 0.157(11) Uani 1 4 d DS T P
O5 O 0.4367(4) 0.0000 0.2370(3) 0.073(2) Uani 1 2 d S T P
C20 C 0.0600(4) 0.0000 0.5000 0.119(2) Uani 1 4 d DS TU P
C21 C 0.0303(5) 0.0322(5) 0.5468(11) 0.119(2) Uani 0.5 1 d D U .

loop_
_atom_site_aniso_label
_atom_site_aniso_U_11
_atom_site_aniso_U_22
_atom_site_aniso_U_33
_atom_site_aniso_U_23
_atom_site_aniso_U_13
_atom_site_aniso_U_12
Zr1 0.0295(4) 0.0165(4) 0.0270(4) 0.000 0.000 0.000
Zr2 0.0184(3) 0.0252(3) 0.0268(3) 0.000 -0.00358(19) 0.000
O7 0.113(5) 0.049(3) 0.034(3) 0.000 0.000 -0.052(3)
O6 0.024(3) 0.058(3) 0.114(5) -0.060(3) 0.000 0.000
O2 0.052(2) 0.0354(17) 0.0397(19) 0.0066(15) -0.0066(18) 0.0101(15)
O4 0.024(3) 0.065(3) 0.066(4) 0.000 0.000(3) 0.000
O1 0.054(2) 0.040(2) 0.068(3) 0.0086(18) -0.016(2) 0.0160(17)
C1 0.086(5) 0.053(3) 0.050(3) 0.003(3) -0.013(3) 0.029(3)
C2 0.060(4) 0.039(3) 0.051(3) 0.011(3) -0.006(3) 0.017(3)
O3 0.259(15) 0.111(7) 0.050(4) 0.000 0.000 0.113(8)
C3 0.106(6) 0.059(4) 0.080(5) -0.006(3) -0.031(4) 0.045(4)
C4 0.021(5) 0.076(8) 0.056(7) 0.000 0.000 0.000
C5 0.156(8) 0.044(3) 0.065(4) -0.001(3) -0.036(5) 0.046(4)
C6 0.171(9) 0.081(5) 0.052(4) 0.000(4) -0.006(5) 0.087(6)
C7 0.165(12) 0.091(7) 0.046(5) 0.000 0.000 0.106(8)
C8 0.050(3) 0.192(5) 0.115(5) 0.000 0.000 0.000
C9 0.212(11) 0.088(6) 0.061(4) -0.009(4) -0.014(6) 0.118(7)
C10 0.050(3) 0.192(5) 0.115(5) 0.000 0.000 0.000
C11 0.050(3) 0.192(5) 0.115(5) 0.000 0.000 0.000
C12 0.192(10) 0.057(4) 0.087(6) -0.009(4) -0.052(7) 0.058(5)
C13 0.145(8) 0.057(4) 0.057(4) -0.005(3) -0.018(5) 0.064(4)
C14 0.152(11) 0.071(6) 0.054(6) 0.000 0.000 0.071(7)
C15 0.050(3) 0.192(5) 0.115(5) 0.000 0.000 0.000
C16 0.147(8) 0.087(5) 0.070(5) 0.001(4) -0.025(5) 0.076(5)
C17 0.131(11) 0.296(17) 0.138(13) 0.000 -0.067(10) 0.000
C18 0.214(16) 0.203(16) 0.189(16) 0.000 0.000 0.000
C19 0.23(3) 0.18(2) 0.060(11) 0.000 0.000 0.000
O5 0.147(7) 0.045(3) 0.027(3) 0.000 -0.028(4) 0.000
C20 0.050(3) 0.192(5) 0.115(5) 0.000 0.000 0.000
C21 0.050(3) 0.192(5) 0.115(5) 0.000 0.000 0.000

loop_
_atom_type_symbol
_atom_type_description
_atom_type_scat_dispersion_real
_atom_type_scat_dispersion_imag
_atom_type_scat_source
C C 0.0181 0.0091 'International Tables Vol C Tables 4.2.6.8 and 6.1.1.4'
H H 0.0000 0.0000 'International Tables Vol C Tables 4.2.6.8 and 6.1.1.4'
O O 0.0492 0.0322 'International Tables Vol C Tables 4.2.6.8 and 6.1.1.4'
Zr Zr -0.1862 2.2449 'International Tables Vol C Tables 4.2.6.8 and 6.1.1.4'

loop_
_geom_angle_atom_site_label_1
_geom_angle_atom_site_label_2
_geom_angle_atom_site_label_3
_geom_angle
_geom_angle_site_symmetry_1
_geom_angle_site_symmetry_3
Zr2 Zr1 Zr2 90.660(18) 2_655 10_556
Zr2 Zr1 Zr2 60.360(17) 2_655 9_656
Zr2 Zr1 Zr2 60.401(16) 10_556 9_656
Zr2 Zr1 Zr2 90.661(18) 9_656 .
Zr2 Zr1 Zr2 60.402(16) 2_655 .
Zr2 Zr1 Zr2 60.359(17) 10_556 .
O7 Zr1 Zr2 34.81(9) 11_655 9_656
O7 Zr1 Zr2 89.48(17) . 9_656
O7 Zr1 Zr2 34.81(9) 11_655 2_655
O7 Zr1 Zr2 89.48(17) . 2_655
O7 Zr1 Zr2 89.48(17) 11_655 .
O7 Zr1 Zr2 89.48(17) 11_655 10_556
O7 Zr1 Zr2 34.81(9) . .
O7 Zr1 Zr2 34.81(9) . 10_556
O7 Zr1 O7 107.6(4) . 11_655
O7 Zr1 O6 70.23(13) 11_655 .
O7 Zr1 O6 70.23(13) . 10_556
O7 Zr1 O6 70.23(13) . .
O7 Zr1 O6 70.23(13) 11_655 10_556
O7 Zr1 O2 142.24(10) . 4_656
O7 Zr1 O2 79.16(18) . 10_556
O7 Zr1 O2 79.16(18) 11_655 11_655
O7 Zr1 O2 142.24(10) 11_655 .
O7 Zr1 O2 142.24(10) 11_655 10_556
O7 Zr1 O2 79.16(18) . .
O7 Zr1 O2 142.24(10) . 11_655
O7 Zr1 O2 79.16(18) 11_655 4_656
O6 Zr1 Zr2 35.43(9) . .
O6 Zr1 Zr2 90.53(16) 10_556 .
O6 Zr1 Zr2 35.43(9) 10_556 10_556
O6 Zr1 Zr2 90.53(16) 10_556 2_655
O6 Zr1 Zr2 35.43(9) . 2_655
O6 Zr1 Zr2 90.52(16) . 10_556
O6 Zr1 Zr2 35.43(9) 10_556 9_656
O6 Zr1 Zr2 90.52(16) . 9_656
O6 Zr1 O6 110.1(4) . 10_556
O2 Zr1 Zr2 111.13(10) 4_656 2_655
O2 Zr1 Zr2 166.01(9) . 9_656
O2 Zr1 Zr2 166.01(9) 10_556 2_655
O2 Zr1 Zr2 75.35(9) 11_655 2_655
O2 Zr1 Zr2 75.35(9) 10_556 10_556
O2 Zr1 Zr2 111.13(10) 11_655 9_656
O2 Zr1 Zr2 110.92(9) 10_556 9_656
O2 Zr1 Zr2 110.92(9) 4_656 10_556
O2 Zr1 Zr2 75.35(9) 4_656 9_656
O2 Zr1 Zr2 110.92(9) . 2_655
O2 Zr1 Zr2 111.13(10) . 10_556
O2 Zr1 Zr2 75.35(9) . .
O2 Zr1 Zr2 166.01(9) 4_656 .
O2 Zr1 Zr2 166.01(9) 11_655 10_556
O2 Zr1 Zr2 110.92(9) 11_655 .
O2 Zr1 Zr2 111.13(10) 10_556 .
O2 Zr1 O6 78.02(17) 4_656 10_556
O2 Zr1 O6 78.02(17) 10_556 10_556
O2 Zr1 O6 142.40(10) 4_656 .
O2 Zr1 O6 78.02(17) . .
O2 Zr1 O6 142.40(10) . 10_556
O2 Zr1 O6 78.02(17) 11_655 .
O2 Zr1 O6 142.40(10) 10_556 .
O2 Zr1 O6 142.40(10) 11_655 10_556
O2 Zr1 O2 75.18(19) 4_656 11_655
O2 Zr1 O2 118.63(18) 11_655 10_556
O2 Zr1 O2 75.18(19) . 10_556
O2 Zr1 O2 118.63(18) . 4_656
O2 Zr1 O2 74.6(2) . 11_655
O2 Zr1 O2 74.6(2) 4_656 10_556
Zr1 Zr2 Zr1 89.338(18) 9_656 .
Zr1 Zr2 Zr2 59.819(8) 9_656 10_556
Zr1 Zr2 Zr2 59.820(8) . 10_556
Zr1 Zr2 Zr2 59.798(8) 9_656 2_655
Zr1 Zr2 Zr2 59.799(8) . 2_655
Zr2 Zr2 Zr2 90.0 10_556 2_655
O7 Zr2 Zr1 34.61(14) 3_556 9_656
O7 Zr2 Zr1 88.40(17) . 9_656
O7 Zr2 Zr1 34.61(14) . .
O7 Zr2 Zr1 88.40(17) 3_556 .
O7 Zr2 Zr2 34.47(12) 3_556 10_556
O7 Zr2 Zr2 88.74(18) 3_556 2_655
O7 Zr2 Zr2 88.74(18) . 2_655
O7 Zr2 Zr2 34.47(12) . 10_556
O7 Zr2 O7 68.9(3) 3_556 .
O7 Zr2 O6 71.0(2) . .
O7 Zr2 O6 108.3(3) . 2_655
O7 Zr2 O6 71.0(2) 3_556 2_655
O7 Zr2 O6 108.3(3) 3_556 .
O7 Zr2 O4 78.6(2) . .
O7 Zr2 O4 78.6(2) 3_556 .
O7 Zr2 O1 76.72(18) 3_556 12
O7 Zr2 O1 76.72(18) . .
O7 Zr2 O1 140.53(16) 3_556 .
O7 Zr2 O1 140.53(16) . 12
O7 Zr2 O5 144.50(12) 3_556 .
O7 Zr2 O5 144.50(12) . .
O6 Zr2 Zr1 36.40(14) 2_655 9_656
O6 Zr2 Zr1 89.45(16) 2_655 .
O6 Zr2 Zr1 89.45(16) . 9_656
O6 Zr2 Zr1 36.40(14) . .
O6 Zr2 Zr2 34.46(13) . 2_655
O6 Zr2 Zr2 34.46(13) 2_655 2_655
O6 Zr2 Zr2 90.86(18) 2_655 10_556
O6 Zr2 Zr2 90.86(18) . 10_556
O6 Zr2 O6 68.9(2) . 2_655
O6 Zr2 O4 143.03(12) 2_655 .
O6 Zr2 O4 143.03(12) . .
O6 Zr2 O1 140.68(16) . 12
O6 Zr2 O1 76.80(18) 2_655 12
O6 Zr2 O1 76.80(18) . .
O6 Zr2 O1 140.68(16) 2_655 .
O6 Zr2 O5 82.8(2) 2_655 .
O6 Zr2 O5 82.8(2) . .
O4 Zr2 Zr1 110.60(10) . .
O4 Zr2 Zr1 110.60(10) . 9_656
O4 Zr2 Zr2 74.64(15) . 10_556
O4 Zr2 Zr2 164.63(15) . 2_655
O4 Zr2 O1 76.13(12) . 12
O4 Zr2 O1 76.13(12) . .
O1 Zr2 Zr1 162.32(10) 12 .
O1 Zr2 Zr1 72.99(10) 12 9_656
O1 Zr2 Zr1 72.99(10) . .
O1 Zr2 Zr1 162.32(10) . 9_656
O1 Zr2 Zr2 108.66(11) . 10_556
O1 Zr2 Zr2 108.66(11) 12 10_556
O1 Zr2 Zr2 109.66(10) 12 2_655
O1 Zr2 Zr2 109.66(10) . 2_655
O1 Zr2 O1 124.7(2) 12 .
O5 Zr2 Zr1 115.53(14) . 9_656
O5 Zr2 Zr1 115.53(14) . .
O5 Zr2 Zr2 172.3(2) . 10_556
O5 Zr2 Zr2 82.3(2) . 2_655
O5 Zr2 O4 113.0(3) . .
O5 Zr2 O1 74.21(14) . 12
O5 Zr2 O1 74.21(14) . .
Zr1 O7 Zr2 110.6(2) . .
Zr1 O7 Zr2 110.6(2) . 10_556
Zr2 O7 Zr2 111.1(2) . 10_556
Zr2 O6 Zr1 108.2(2) 2_655 .
Zr2 O6 Zr1 108.2(2) . .
Zr2 O6 Zr2 111.1(3) 2_655 .
C2 O2 Zr1 131.3(3) . .
C4 O4 Zr2 131.3(5) . .
C2 O1 Zr2 131.7(3) . .
C3 C1 C2 121.4(6) . .
C3 C1 C5 119.9(6) . .
C5 C1 C2 118.7(6) . .
O2 C2 O1 128.6(5) . .
O2 C2 C1 114.9(5) . .
O1 C2 C1 116.4(5) . .
C1 C3 C16 121.0(7) . .
O4 C4 O4 128.2(9) 10_556 .
O4 C4 C8 115.9(5) . .
O4 C4 C8 115.9(5) 10_556 .
C1 C5 C12 117.8(7) . .
C9 C6 C13 117.6(6) . .
C14 C6 C9 118.3(6) . .
C14 C6 C13 123.5(7) . .
C9 C7 C7 121.7(4) . 13
C9 C7 C7 121.7(4) 6 13
C9 C7 C9 116.6(9) . 6
C11 C8 C4 122.8(8) 10_556 .
C11 C8 C4 122.8(8) . .
C11 C8 C11 114.4(17) . 10_556
C7 C9 C6 122.4(6) . .
C11 C10 C15 122.0(16) . .
C10 C11 C8 122.6(16) . .
C13 C12 C5 122.7(7) . .
C12 C13 C6 122.7(7) . .
C12 C13 C16 119.8(6) . .
C16 C13 C6 117.4(7) . .
O3 C14 C6 119.0(5) . 6
O3 C14 C6 119.0(5) . .
C6 C14 C6 122.0(9) 6 .
C10 C15 C10 116.5(17) . 10_556
C10 C15 C20 121.8(9) 10_556 .
C10 C15 C20 121.8(9) . .
C13 C16 C3 118.6(8) . .
C19 C17 C17 117.7(10) . 3
O5 C18 C19 108.9(14) . .
O5 C18 C19 108.9(14) 2_655 .
O5 C18 O5 142(3) . 2_655
C17 C19 C17 125(2) . 11_655
C17 C19 C18 117.7(10) 11_655 .
C17 C19 C18 117.7(10) . .
C18 O5 Zr2 116.6(15) . .
C21 C20 C15 117.9(6) 3_556 .
C21 C20 C15 117.9(6) . .
C21 C20 C15 117.9(6) 10_556 .
C21 C20 C15 117.9(6) 12 .
C21 C20 C21 124.3(13) 3_556 .
C21 C20 C21 56.6(14) 3_556 12
C21 C20 C21 124.3(13) 10_556 12
C21 C20 C21 56.6(14) 10_556 .
C21 C20 C21 96.5(14) 3_556 10_556
C21 C20 C21 96.5(14) . 12
C20 C21 C21 89.8(10) . 4_556
C21 C21 C20 61.7(7) 10_556 .
C21 C21 C20 117.9(6) 11 .
C21 C21 C21 45.2(8) 10_556 4_556
C21 C21 C21 90.004(3) 10_556 11
C21 C21 C21 44.8(8) 11 4_556

loop_
_geom_bond_atom_site_label_1
_geom_bond_atom_site_label_2
_geom_bond_distance
_geom_bond_site_symmetry_2
Zr1 Zr2 3.4953(5) 10_556
Zr1 Zr2 3.4954(5) .
Zr1 Zr2 3.4953(5) 9_656
Zr1 Zr2 3.4953(5) 2_655
Zr1 O7 2.121(5) .
Zr1 O7 2.121(5) 11_655
Zr1 O6 2.183(5) .
Zr1 O6 2.183(5) 10_556
Zr1 O2 2.180(3) 10_556
Zr1 O2 2.180(3) 4_656
Zr1 O2 2.180(3) 11_655
Zr1 O2 2.180(3) .
Zr2 Zr1 3.4953(5) 9_656
Zr2 Zr2 3.5143(10) 10_556
Zr2 Zr2 3.5166(9) 2_655
Zr2 O7 2.131(3) .
Zr2 O7 2.131(3) 3_556
Zr2 O6 2.133(3) .
Zr2 O6 2.133(3) 2_655
Zr2 O4 2.206(5) .
Zr2 O1 2.244(3) .
Zr2 O1 2.244(3) 12
Zr2 O5 2.185(6) .
O7 Zr2 2.131(3) 10_556
O6 Zr2 2.133(3) 2_655
O2 C2 1.266(7) .
O4 C4 1.303(7) .
O1 C2 1.273(7) .
C1 C2 1.522(7) .
C1 C3 1.337(9) .
C1 C5 1.386(9) .
O3 C14 1.345(12) .
C3 C16 1.417(8) .
C4 O4 1.303(7) 10_556
C4 C8 1.452(19) .
C5 C12 1.394(9) .
C6 C9 1.410(10) .
C6 C13 1.499(8) .
C6 C14 1.383(8) .
C7 C7 1.435(18) 13
C7 C9 1.400(8) 6
C7 C9 1.400(8) .
C8 C11 1.381(15) .
C8 C11 1.381(15) 10_556
C10 C11 1.275(16) .
C10 C15 1.360(15) .
C12 C13 1.323(11) .
C13 C16 1.366(11) .
C14 C6 1.383(8) 6
C15 C10 1.360(15) 10_556
C15 C20 1.546(19) .
C17 C17 1.454(18) 3
C17 C19 1.429(15) .
C18 C19 1.64(4) .
C18 O5 1.550(14) 2_655
C18 O5 1.550(14) .
C19 C17 1.429(15) 11_655
C20 C21 1.472(14) 10_556
C20 C21 1.472(14) 3_556
C20 C21 1.472(14) .
C20 C21 1.472(14) 12
C21 C21 1.40(3) 10_556
C21 C21 1.98(3) 4_556
C21 C21 1.41(2) 11

loop_
_smtbx_masks_void_nr
_smtbx_masks_void_average_x
_smtbx_masks_void_average_y
_smtbx_masks_void_average_z
_smtbx_masks_void_volume
_smtbx_masks_void_count_electrons
1 0.387 -0.270 -0.199 8215.6 1000.9
